data_7201256
loop_
_publ_author_name
'Shuku, Yoshiaki'
'Suizu, Rie'
'Awaga, Kunio'
'Sato, Osamu'

_publ_section_title
;
 Fe(II) spincrossover complex of
 [1,2,5]thiadiazolo[3,4-f][1,10]phenanthroline
;
_journal_issue 10
_journal_name_full CrystEngComm
_journal_page_first 2065
_journal_paper_doi 10.1039/b906845g
_journal_volume 11
_journal_year 2009
_chemical_formula_moiety 'C26 H12 Fe N10 S4 '
_chemical_formula_sum 'C26 H12 Fe N10 S4'
_chemical_formula_weight 648.53
_space_group_IT_number 33
_symmetry_cell_setting orthorhombic
_symmetry_Int_Tables_number 33
_symmetry_space_group_name_Hall 'P 2c -2n'
_symmetry_space_group_name_H-M 'P n a 21'
_cell_angle_alpha 90.0000
_cell_angle_beta 90.0000
_cell_angle_gamma 90.0000
_cell_formula_units_Z 4
_cell_length_a 8.5451(5)
_cell_length_b 34.392(2)
_cell_length_c 8.5882(4)
_cell_measurement_reflns_used 4428
_cell_measurement_temperature 173.1
_cell_measurement_theta_max 27.5
_cell_measurement_theta_min 3.4
_cell_volume 2523.9(2)
_computing_cell_refinement CrystalClear
_computing_data_collection CrystalClear
_computing_data_reduction CrystalStructure
_computing_publication_material 'CrystalStructure 3.8'
_computing_structure_refinement SHELXL
_computing_structure_solution SHELXS97
_diffrn_detector_area_resol_mean 7.31
_diffrn_measured_fraction_theta_full 0.956
_diffrn_measured_fraction_theta_max 0.956
_diffrn_measurement_device_type 'Rigaku Saturn'
_diffrn_measurement_method \w
_diffrn_radiation_type 'Mo K\a'
_diffrn_radiation_wavelength 0.71070
_diffrn_reflns_av_R_equivalents 0.045
_diffrn_reflns_limit_h_max 10
_diffrn_reflns_limit_h_min -10
_diffrn_reflns_limit_k_max 44
_diffrn_reflns_limit_k_min -44
_diffrn_reflns_limit_l_max 11
_diffrn_reflns_limit_l_min -11
_diffrn_reflns_number 21268
_diffrn_reflns_theta_full 27.47
_diffrn_reflns_theta_max 27.47
_exptl_absorpt_coefficient_mu 0.969
_exptl_absorpt_correction_T_max 0.865
_exptl_absorpt_correction_T_min 0.768
_exptl_absorpt_correction_type multi-scan
_exptl_absorpt_process_details 'Jacobson, R. (1998) Private communication'
_exptl_crystal_colour black
_exptl_crystal_density_diffrn 1.707
_exptl_crystal_density_method 'not measured'
_exptl_crystal_description block
_exptl_crystal_F_000 1312.00
_exptl_crystal_size_max 0.20
_exptl_crystal_size_mid 0.15
_exptl_crystal_size_min 0.15
_refine_diff_density_max 0.41
_refine_diff_density_min -0.38
_refine_ls_abs_structure_details 'Flack, H. D. (1983), Acta Cryst. A39, 876-881. 2458 Friedel Pairs'
_refine_ls_abs_structure_Flack 0.201(19)
_refine_ls_extinction_method none
_refine_ls_goodness_of_fit_ref 1.050
_refine_ls_hydrogen_treatment refall
_refine_ls_number_parameters 371
_refine_ls_number_reflns 5395
_refine_ls_R_factor_gt 0.0471
_refine_ls_shift/su_max 0.0010
_refine_ls_structure_factor_coef Fsqd
_refine_ls_weighting_details 'w = 1/[\s^2^(Fo^2^)+(0.0682P)^2^+2.8905P] where P=(Fo^2^+2Fc^2^)/3'
_refine_ls_weighting_scheme calc
_refine_ls_wR_factor_ref 0.1216
_reflns_number_gt 5292
_reflns_number_total 5395
_reflns_threshold_expression F^2^>2.0\s(F^2^)
_cod_data_source_file b906845g.txt
_cod_data_source_block '__080704orthoP'
_cod_original_formula_sum 'C26 H12 Fe N10 S4 '
_cod_database_code 7201256

loop_
_symmetry_equiv_pos_site_id
_symmetry_equiv_pos_as_xyz
1 +X,+Y,+Z
2 1/2-X,1/2+Y,1/2+Z
3 1/2+X,1/2-Y,+Z
4 -X,-Y,1/2+Z

loop_
_atom_site_label
_atom_site_type_symbol
_atom_site_fract_x
_atom_site_fract_y
_atom_site_fract_z
_atom_site_U_iso_or_equiv
_atom_site_adp_type
_atom_site_occupancy
_atom_site_symmetry_multiplicity
_atom_site_calc_flag
_atom_site_refinement_flags
_atom_site_disorder_assembly
_atom_site_disorder_group
Fe(1) Fe 0.92343(6) 0.119461(13) 0.27902(6) 0.02236(13) Uani 1.00 1 d . . .
S(1) S 0.50921(13) -0.05816(3) 0.01455(14) 0.0345(2) Uani 1.00 1 d . . .
S(2) S 1.0740(2) 0.29800(3) -0.17797(16) 0.0613(4) Uani 1.00 1 d . . .
S(3) S 0.72461(14) 0.09939(3) 0.78722(13) 0.0397(2) Uani 1.00 1 d . . .
S(4) S 1.41454(12) 0.15398(3) 0.49357(12) 0.0325(2) Uani 1.00 1 d . . .
N(1) N 0.9653(3) 0.06366(9) 0.2522(3) 0.0246(6) Uani 1.00 1 d . . .
N(2) N 0.7181(3) 0.10473(9) 0.1933(3) 0.0239(6) Uani 1.00 1 d . . .
N(3) N 0.6842(4) -0.05304(9) 0.0893(4) 0.0308(7) Uani 1.00 1 d . . .
N(4) N 0.4527(4) -0.01311(10) 0.0134(4) 0.0333(7) Uani 1.00 1 d . . .
N(5) N 0.8753(3) 0.17565(8) 0.2895(4) 0.0263(6) Uani 1.00 1 d . . .
N(6) N 1.0026(3) 0.13404(8) 0.0706(3) 0.0240(6) Uani 1.00 1 d . . .
N(7) N 0.9821(5) 0.29221(10) -0.0124(5) 0.0473(10) Uani 1.00 1 d . . .
N(8) N 1.1123(5) 0.25279(10) -0.2195(5) 0.0484(9) Uani 1.00 1 d . . .
N(9) N 0.8454(4) 0.10979(9) 0.4876(3) 0.0298(6) Uani 1.00 1 d . . .
N(10) N 1.1312(4) 0.13068(9) 0.3608(3) 0.0290(6) Uani 1.00 1 d . . .
C(1) C 0.8394(4) 0.04280(10) 0.1991(4) 0.0237(7) Uani 1.00 1 d . . .
C(2) C 1.0970(4) 0.04382(10) 0.2813(5) 0.0287(7) Uani 1.00 1 d . . .
C(3) C 1.1117(4) 0.00327(11) 0.2581(5) 0.0329(8) Uani 1.00 1 d . . .
C(4) C 0.9830(5) -0.01746(11) 0.2073(4) 0.0306(8) Uani 1.00 1 d . . .
C(5) C 0.8437(4) 0.00239(10) 0.1781(4) 0.0255(7) Uani 1.00 1 d . . .
C(6) C 0.7016(4) -0.01529(10) 0.1192(4) 0.0285(8) Uani 1.00 1 d . . .
C(7) C 0.5691(5) 0.00753(10) 0.0770(4) 0.0280(8) Uani 1.00 1 d . . .
C(8) C 0.5675(4) 0.04927(10) 0.1021(4) 0.0252(7) Uani 1.00 1 d . . .
C(9) C 0.4416(4) 0.07395(11) 0.0676(4) 0.0290(7) Uani 1.00 1 d . . .
C(10) C 0.4572(5) 0.11289(11) 0.0973(4) 0.0308(8) Uani 1.00 1 d . . .
C(11) C 0.5961(4) 0.12728(11) 0.1610(4) 0.0259(7) Uani 1.00 1 d . . .
C(12) C 0.7020(4) 0.06583(10) 0.1649(3) 0.0225(7) Uani 1.00 1 d . . .
C(13) C 0.9274(4) 0.19617(11) 0.1651(4) 0.0267(7) Uani 1.00 1 d . . .
C(14) C 0.8069(5) 0.19568(12) 0.4045(5) 0.0374(9) Uani 1.00 1 d . . .
C(15) C 0.7891(6) 0.23573(13) 0.4016(5) 0.0438(11) Uani 1.00 1 d . . .
C(16) C 0.8405(5) 0.25670(11) 0.2746(6) 0.0404(9) Uani 1.00 1 d . . .
C(17) C 0.9127(5) 0.23651(11) 0.1524(4) 0.0303(8) Uani 1.00 1 d . . .
C(18) C 0.9790(5) 0.25450(11) 0.0149(5) 0.0363(9) Uani 1.00 1 d . . .
C(19) C 1.0526(5) 0.23178(12) -0.1028(4) 0.0360(9) Uani 1.00 1 d . . .
C(20) C 1.0610(5) 0.18970(11) -0.0913(4) 0.0283(7) Uani 1.00 1 d . . .
C(21) C 1.1297(5) 0.16546(11) -0.2022(4) 0.0313(8) Uani 1.00 1 d . . .
C(22) C 1.1304(5) 0.12596(12) -0.1759(4) 0.0318(8) Uani 1.00 1 d . . .
C(23) C 1.0645(4) 0.11151(11) -0.0400(4) 0.0266(7) Uani 1.00 1 d . . .
C(24) C 1.0009(4) 0.17295(10) 0.0430(4) 0.0245(7) Uani 1.00 1 d . . .
C(25) C 0.7970(4) 0.10568(10) 0.6125(4) 0.0277(7) Uani 1.00 1 d . . .
C(26) C 1.2488(4) 0.14069(10) 0.4149(4) 0.0258(7) Uani 1.00 1 d . . .
H(1) H 1.1850 0.0577 0.3196 0.034 Uiso 1.00 1 c R . .
H(2) H 1.2085 -0.0095 0.2771 0.040 Uiso 1.00 1 c R . .
H(3) H 0.9892 -0.0448 0.1925 0.037 Uiso 1.00 1 c R . .
H(4) H 0.3475 0.0639 0.0246 0.035 Uiso 1.00 1 c R . .
H(5) H 0.3734 0.1301 0.0745 0.037 Uiso 1.00 1 c R . .
H(6) H 0.6037 0.1543 0.1820 0.031 Uiso 1.00 1 c R . .
H(7) H 0.7688 0.1818 0.4923 0.045 Uiso 1.00 1 c R . .
H(8) H 0.7415 0.2487 0.4870 0.053 Uiso 1.00 1 c R . .
H(9) H 0.8273 0.2841 0.2701 0.049 Uiso 1.00 1 c R . .
H(10) H 1.1751 0.1760 -0.2940 0.038 Uiso 1.00 1 c R . .
H(11) H 1.1754 0.1088 -0.2500 0.038 Uiso 1.00 1 c R . .
H(12) H 1.0635 0.0842 -0.0248 0.032 Uiso 1.00 1 c R . .

loop_
_atom_site_aniso_label
_atom_site_aniso_U_11
_atom_site_aniso_U_22
_atom_site_aniso_U_33
_atom_site_aniso_U_12
_atom_site_aniso_U_13
_atom_site_aniso_U_23
Fe(1) 0.0233(2) 0.0253(2) 0.0184(2) -0.00277(18) 0.0018(2) -0.00108(19)
S(1) 0.0329(6) 0.0290(4) 0.0416(5) -0.0049(3) -0.0034(4) -0.0032(4)
S(2) 0.1091(13) 0.0301(5) 0.0447(7) -0.0050(5) 0.0076(7) 0.0105(4)
S(3) 0.0405(6) 0.0587(5) 0.0199(4) -0.0006(4) 0.0061(4) 0.0019(4)
S(4) 0.0282(5) 0.0387(4) 0.0306(4) -0.0060(3) -0.0018(4) -0.0028(4)
N(1) 0.0228(16) 0.0283(13) 0.0226(15) -0.0022(11) 0.0020(12) 0.0012(11)
N(2) 0.0296(18) 0.0267(14) 0.0155(13) -0.0042(11) 0.0067(12) -0.0009(10)
N(3) 0.031(2) 0.0269(14) 0.0345(17) -0.0008(12) -0.0008(15) -0.0009(12)
N(4) 0.0296(19) 0.0327(15) 0.0377(18) -0.0025(12) -0.0029(16) -0.0020(14)
N(5) 0.0244(16) 0.0330(13) 0.0216(14) -0.0029(11) 0.0026(14) -0.0054(12)
N(6) 0.0243(17) 0.0257(13) 0.0221(14) -0.0047(11) 0.0006(12) -0.0021(10)
N(7) 0.069(3) 0.0296(16) 0.043(2) 0.0015(16) -0.006(2) -0.0020(16)
N(8) 0.076(2) 0.0353(16) 0.0341(16) -0.0079(16) 0.011(2) 0.0059(17)
N(9) 0.0281(19) 0.0378(15) 0.0233(15) -0.0025(12) -0.0037(14) 0.0024(12)
N(10) 0.0288(19) 0.0343(15) 0.0238(15) -0.0036(13) 0.0030(14) -0.0022(12)
C(1) 0.0223(19) 0.0277(16) 0.0211(16) -0.0010(13) 0.0016(14) 0.0014(12)
C(2) 0.025(2) 0.0330(16) 0.0281(16) 0.0004(12) 0.0006(17) -0.0040(16)
C(3) 0.028(2) 0.0346(18) 0.036(2) 0.0036(14) -0.0044(17) 0.0018(16)
C(4) 0.029(2) 0.0296(17) 0.033(2) 0.0017(14) -0.0021(17) -0.0015(14)
C(5) 0.024(2) 0.0279(17) 0.0247(17) -0.0030(13) 0.0042(15) 0.0012(12)
C(6) 0.031(2) 0.0272(15) 0.0271(17) -0.0049(14) 0.0014(16) -0.0007(13)
C(7) 0.033(2) 0.0259(16) 0.0249(17) -0.0017(14) 0.0008(16) 0.0026(14)
C(8) 0.029(2) 0.0278(16) 0.0191(16) 0.0006(13) -0.0000(14) 0.0027(13)
C(9) 0.021(2) 0.0372(19) 0.0286(18) 0.0010(14) 0.0003(15) 0.0012(15)
C(10) 0.029(2) 0.0332(17) 0.030(2) 0.0028(15) -0.0019(16) -0.0015(15)
C(11) 0.025(2) 0.0256(15) 0.0274(18) 0.0013(13) 0.0055(14) -0.0013(13)
C(12) 0.0236(19) 0.0251(15) 0.0188(15) -0.0011(13) 0.0033(14) -0.0002(11)
C(13) 0.026(2) 0.0285(17) 0.0251(17) -0.0047(13) -0.0009(15) -0.0047(14)
C(14) 0.044(2) 0.039(2) 0.030(2) -0.0049(17) 0.0111(19) -0.0096(16)
C(15) 0.056(3) 0.038(2) 0.038(2) 0.0008(19) 0.015(2) -0.0160(17)
C(16) 0.050(2) 0.0296(16) 0.041(2) 0.0022(16) 0.005(2) -0.0096(18)
C(17) 0.034(2) 0.0281(17) 0.0286(19) -0.0001(14) -0.0026(17) -0.0053(14)
C(18) 0.045(2) 0.0282(16) 0.036(2) 0.0014(16) -0.006(2) -0.0009(16)
C(19) 0.050(2) 0.0343(19) 0.0239(18) -0.0024(17) 0.0013(18) 0.0045(15)
C(20) 0.033(2) 0.0265(16) 0.0258(18) -0.0034(13) -0.0008(16) -0.0006(13)
C(21) 0.036(2) 0.0386(17) 0.0189(18) -0.0023(15) 0.0056(17) 0.0043(14)
C(22) 0.031(2) 0.0359(18) 0.0290(19) -0.0032(15) 0.0058(16) -0.0085(14)
C(23) 0.030(2) 0.0267(15) 0.0232(17) 0.0007(13) 0.0047(15) -0.0022(13)
C(24) 0.023(2) 0.0277(15) 0.0226(17) 0.0007(12) -0.0024(14) -0.0026(12)
C(25) 0.024(2) 0.0339(17) 0.0255(18) 0.0002(14) -0.0006(15) 0.0009(13)
C(26) 0.027(2) 0.0285(15) 0.0219(16) 0.0017(13) 0.0037(15) 0.0013(12)

loop_
_atom_type_symbol
_atom_type_description
_atom_type_scat_dispersion_real
_atom_type_scat_dispersion_imag
_atom_type_scat_source
C C 0.003 0.002
;
International Tables for Crystallography
(1992, Vol. C, Tables 4.2.6.8 and 6.1.1.4)
;
H H 0.000 0.000
;
International Tables for Crystallography
(1992, Vol. C, Table 6.1.1.4)
;
N N 0.006 0.003
;
International Tables for Crystallography
(1992, Vol. C, Tables 4.2.6.8 and 6.1.1.4)
;
S S 0.125 0.123
;
International Tables for Crystallography
(1992, Vol. C, Tables 4.2.6.8 and 6.1.1.4)
;
Fe Fe 0.346 0.844
;
International Tables for Crystallography
(1992, Vol. C, Tables 4.2.6.8 and 6.1.1.4)
;

loop_
_geom_angle_atom_site_label_1
_geom_angle_atom_site_label_2
_geom_angle_atom_site_label_3
_geom_angle
_geom_angle_publ_flag
_geom_angle_site_symmetry_1
_geom_angle_site_symmetry_2
_geom_angle_site_symmetry_3
N(1) Fe(1) N(2) 82.37(13) yes . . .
N(1) Fe(1) N(5) 175.62(13) yes . . .
N(1) Fe(1) N(6) 94.54(12) yes . . .
N(1) Fe(1) N(9) 90.19(13) yes . . .
N(1) Fe(1) N(10) 94.00(13) yes . . .
N(2) Fe(1) N(5) 94.77(13) yes . . .
N(2) Fe(1) N(6) 91.81(12) yes . . .
N(2) Fe(1) N(9) 89.70(13) yes . . .
N(2) Fe(1) N(10) 176.33(13) yes . . .
N(5) Fe(1) N(6) 82.21(12) yes . . .
N(5) Fe(1) N(9) 93.11(13) yes . . .
N(5) Fe(1) N(10) 88.83(13) yes . . .
N(6) Fe(1) N(9) 175.18(12) yes . . .
N(6) Fe(1) N(10) 87.97(13) yes . . .
N(9) Fe(1) N(10) 90.81(14) yes . . .
N(3) S(1) N(4) 99.88(18) yes . . .
N(7) S(2) N(8) 99.8(2) yes . . .
Fe(1) N(1) C(1) 114.0(2) yes . . .
Fe(1) N(1) C(2) 128.9(2) yes . . .
C(1) N(1) C(2) 117.0(3) yes . . .
Fe(1) N(2) C(11) 128.8(2) yes . . .
Fe(1) N(2) C(12) 114.1(2) yes . . .
C(11) N(2) C(12) 117.1(3) yes . . .
S(1) N(3) C(6) 106.4(2) yes . . .
S(1) N(4) C(7) 106.4(2) yes . . .
Fe(1) N(5) C(13) 113.9(2) yes . . .
Fe(1) N(5) C(14) 128.8(2) yes . . .
C(13) N(5) C(14) 117.2(3) yes . . .
Fe(1) N(6) C(23) 129.2(2) yes . . .
Fe(1) N(6) C(24) 113.8(2) yes . . .
C(23) N(6) C(24) 116.9(3) yes . . .
S(2) N(7) C(18) 106.5(3) yes . . .
S(2) N(8) C(19) 106.0(3) yes . . .
Fe(1) N(9) C(25) 177.1(3) yes . . .
Fe(1) N(10) C(26) 173.4(3) yes . . .
N(1) C(1) C(5) 122.8(3) yes . . .
N(1) C(1) C(12) 114.7(3) yes . . .
C(5) C(1) C(12) 122.5(3) yes . . .
N(1) C(2) C(3) 123.4(3) yes . . .
C(2) C(3) C(4) 118.8(3) yes . . .
C(3) C(4) C(5) 118.9(3) yes . . .
C(1) C(5) C(4) 119.0(3) yes . . .
C(1) C(5) C(6) 116.0(3) yes . . .
C(4) C(5) C(6) 124.9(3) yes . . .
N(3) C(6) C(5) 124.7(3) yes . . .
N(3) C(6) C(7) 113.6(3) yes . . .
C(5) C(6) C(7) 121.6(3) yes . . .
N(4) C(7) C(6) 113.7(3) yes . . .
N(4) C(7) C(8) 125.3(3) yes . . .
C(6) C(7) C(8) 120.9(3) yes . . .
C(7) C(8) C(9) 125.0(3) yes . . .
C(7) C(8) C(12) 117.1(3) yes . . .
C(9) C(8) C(12) 117.9(3) yes . . .
C(8) C(9) C(10) 118.6(3) yes . . .
C(9) C(10) C(11) 120.1(3) yes . . .
N(2) C(11) C(10) 122.8(3) yes . . .
N(2) C(12) C(1) 114.7(3) yes . . .
N(2) C(12) C(8) 123.6(3) yes . . .
C(1) C(12) C(8) 121.7(3) yes . . .
N(5) C(13) C(17) 123.3(3) yes . . .
N(5) C(13) C(24) 115.0(3) yes . . .
C(17) C(13) C(24) 121.7(3) yes . . .
N(5) C(14) C(15) 123.1(3) yes . . .
C(14) C(15) C(16) 119.9(4) yes . . .
C(15) C(16) C(17) 118.2(3) yes . . .
C(13) C(17) C(16) 118.2(3) yes . . .
C(13) C(17) C(18) 116.9(3) yes . . .
C(16) C(17) C(18) 124.8(3) yes . . .
N(7) C(18) C(17) 125.0(4) yes . . .
N(7) C(18) C(19) 113.9(4) yes . . .
C(17) C(18) C(19) 121.1(3) yes . . .
N(8) C(19) C(18) 113.8(3) yes . . .
N(8) C(19) C(20) 124.8(3) yes . . .
C(18) C(19) C(20) 121.4(3) yes . . .
C(19) C(20) C(21) 124.7(3) yes . . .
C(19) C(20) C(24) 116.9(3) yes . . .
C(21) C(20) C(24) 118.4(3) yes . . .
C(20) C(21) C(22) 118.6(3) yes . . .
C(21) C(22) C(23) 119.3(3) yes . . .
N(6) C(23) C(22) 123.4(3) yes . . .
N(6) C(24) C(13) 114.7(3) yes . . .
N(6) C(24) C(20) 123.4(3) yes . . .
C(13) C(24) C(20) 121.9(3) yes . . .
S(3) C(25) N(9) 178.6(3) yes . . .
S(4) C(26) N(10) 178.8(3) yes . . .
N(1) C(2) H(1) 118.3 no . . .
C(3) C(2) H(1) 118.3 no . . .
C(2) C(3) H(2) 120.6 no . . .
C(4) C(3) H(2) 120.6 no . . .
C(3) C(4) H(3) 120.5 no . . .
C(5) C(4) H(3) 120.5 no . . .
C(8) C(9) H(4) 120.7 no . . .
C(10) C(9) H(4) 120.7 no . . .
C(9) C(10) H(5) 120.0 no . . .
C(11) C(10) H(5) 119.9 no . . .
N(2) C(11) H(6) 118.6 no . . .
C(10) C(11) H(6) 118.6 no . . .
N(5) C(14) H(7) 118.5 no . . .
C(15) C(14) H(7) 118.4 no . . .
C(14) C(15) H(8) 120.0 no . . .
C(16) C(15) H(8) 120.0 no . . .
C(15) C(16) H(9) 120.9 no . . .
C(17) C(16) H(9) 120.9 no . . .
C(20) C(21) H(10) 120.7 no . . .
C(22) C(21) H(10) 120.7 no . . .
C(21) C(22) H(11) 120.4 no . . .
C(23) C(22) H(11) 120.3 no . . .
N(6) C(23) H(12) 118.3 no . . .
C(22) C(23) H(12) 118.3 no . . .

loop_
_geom_bond_atom_site_label_1
_geom_bond_atom_site_label_2
_geom_bond_distance
_geom_bond_publ_flag
_geom_bond_site_symmetry_1
_geom_bond_site_symmetry_2
Fe(1) N(1) 1.966(3) yes . .
Fe(1) N(2) 1.969(3) yes . .
Fe(1) N(5) 1.978(2) yes . .
Fe(1) N(6) 1.978(3) yes . .
Fe(1) N(9) 1.940(3) yes . .
Fe(1) N(10) 1.948(3) yes . .
S(1) N(3) 1.637(3) yes . .
S(1) N(4) 1.623(3) yes . .
S(2) N(7) 1.636(4) yes . .
S(2) N(8) 1.628(3) yes . .
S(3) C(25) 1.637(4) yes . .
S(4) C(26) 1.634(4) yes . .
N(1) C(1) 1.371(4) yes . .
N(1) C(2) 1.339(4) yes . .
N(2) C(11) 1.329(5) yes . .
N(2) C(12) 1.367(4) yes . .
N(3) C(6) 1.332(4) yes . .
N(4) C(7) 1.339(5) yes . .
N(5) C(13) 1.355(5) yes . .
N(5) C(14) 1.339(5) yes . .
N(6) C(23) 1.335(4) yes . .
N(6) C(24) 1.359(4) yes . .
N(7) C(18) 1.318(5) yes . .
N(8) C(19) 1.337(6) yes . .
N(9) C(25) 1.159(5) yes . .
N(10) C(26) 1.159(5) yes . .
C(1) C(5) 1.402(4) yes . .
C(1) C(12) 1.446(5) yes . .
C(2) C(3) 1.414(5) yes . .
C(3) C(4) 1.382(5) yes . .
C(4) C(5) 1.395(5) yes . .
C(5) C(6) 1.449(5) yes . .
C(6) C(7) 1.425(5) yes . .
C(7) C(8) 1.452(4) yes . .
C(8) C(9) 1.402(5) yes . .
C(8) C(12) 1.391(5) yes . .
C(9) C(10) 1.370(5) yes . .
C(10) C(11) 1.398(5) yes . .
C(13) C(17) 1.397(5) yes . .
C(13) C(24) 1.460(5) yes . .
C(14) C(15) 1.386(6) yes . .
C(15) C(16) 1.379(6) yes . .
C(16) C(17) 1.402(6) yes . .
C(17) C(18) 1.449(6) yes . .
C(18) C(19) 1.424(6) yes . .
C(19) C(20) 1.452(5) yes . .
C(20) C(21) 1.395(5) yes . .
C(20) C(24) 1.387(5) yes . .
C(21) C(22) 1.377(5) yes . .
C(22) C(23) 1.388(5) yes . .
C(2) H(1) 0.950 no . .
C(3) H(2) 0.950 no . .
C(4) H(3) 0.950 no . .
C(9) H(4) 0.950 no . .
C(10) H(5) 0.950 no . .
C(11) H(6) 0.950 no . .
C(14) H(7) 0.950 no . .
C(15) H(8) 0.950 no . .
C(16) H(9) 0.950 no . .
C(21) H(10) 0.950 no . .
C(22) H(11) 0.950 no . .
C(23) H(12) 0.950 no . .

loop_
_geom_contact_atom_site_label_1
_geom_contact_atom_site_label_2
_geom_contact_distance
_geom_contact_publ_flag
_geom_contact_site_symmetry_1
_geom_contact_site_symmetry_2
S(1) S(3) 3.3892(16) ? . 4_654
S(1) S(4) 3.3640(14) ? . 4_754
S(1) N(9) 3.520(3) ? . 4_654
S(1) C(12) 3.513(3) ? . 4_654
S(1) C(25) 3.198(4) ? . 4_654
S(2) S(4) 3.5415(17) ? . 3_454
S(3) S(1) 3.3892(16) ? . 4_655
S(3) N(2) 3.493(3) ? . 1_556
S(3) C(8) 3.477(3) ? . 1_556
S(3) C(9) 3.523(4) ? . 1_556
S(3) C(10) 3.540(4) ? . 1_556
S(3) C(11) 3.526(4) ? . 1_556
S(3) C(12) 3.448(3) ? . 1_556
S(3) C(22) 3.600(4) ? . 1_556
S(3) C(23) 3.288(4) ? . 1_556
S(4) S(1) 3.3640(14) ? . 4_755
S(4) S(2) 3.5415(17) ? . 3_556
S(4) C(11) 3.378(4) ? . 1_655
S(4) C(21) 3.592(4) ? . 1_556
N(2) S(3) 3.493(3) ? . 1_554
N(3) C(2) 3.255(5) ? . 4_754
N(3) C(22) 3.587(5) ? . 4_755
N(3) C(26) 3.414(4) ? . 4_754
N(7) C(10) 3.404(5) ? . 3_555
N(7) C(11) 3.292(5) ? . 3_555
N(9) S(1) 3.520(3) ? . 4_655
C(2) N(3) 3.255(5) ? . 4_755
C(2) C(6) 3.514(5) ? . 4_755
C(3) C(6) 3.512(6) ? . 4_755
C(6) C(2) 3.514(5) ? . 4_754
C(6) C(3) 3.512(6) ? . 4_754
C(8) S(3) 3.477(3) ? . 1_554
C(9) S(3) 3.523(4) ? . 1_554
C(9) C(23) 3.592(5) ? . 1_455
C(10) S(3) 3.540(4) ? . 1_554
C(10) N(7) 3.404(5) ? . 3_455
C(10) C(23) 3.557(5) ? . 1_455
C(10) C(26) 3.395(5) ? . 1_455
C(11) S(3) 3.526(4) ? . 1_554
C(11) S(4) 3.378(4) ? . 1_455
C(11) N(7) 3.292(5) ? . 3_455
C(12) S(1) 3.513(3) ? . 4_655
C(12) S(3) 3.448(3) ? . 1_554
C(21) S(4) 3.592(4) ? . 1_554
C(21) C(26) 3.546(5) ? . 1_554
C(22) S(3) 3.600(4) ? . 1_554
C(22) N(3) 3.587(5) ? . 4_754
C(22) C(25) 3.450(5) ? . 1_554
C(23) S(3) 3.288(4) ? . 1_554
C(23) C(9) 3.592(5) ? . 1_655
C(23) C(10) 3.557(5) ? . 1_655
C(25) S(1) 3.198(4) ? . 4_655
C(25) C(22) 3.450(5) ? . 1_556
C(26) N(3) 3.414(4) ? . 4_755
C(26) C(10) 3.395(5) ? . 1_655
C(26) C(21) 3.546(5) ? . 1_556
S(1) H(1) 3.103 ? . 4_754
S(2) H(6) 3.509 ? . 3_555
S(2) H(7) 3.357 ? . 3_554
S(2) H(8) 3.593 ? . 3_554
S(3) H(2) 3.146 ? . 4_755
S(3) H(3) 3.189 ? . 4_755
S(3) H(12) 3.357 ? . 1_556
S(4) H(6) 3.126 ? . 1_655
S(4) H(7) 3.174 ? . 1_655
S(4) H(9) 2.962 ? . 3_555
S(4) H(10) 2.844 ? . 1_556
S(4) H(11) 3.382 ? . 1_556
N(3) H(1) 2.577 ? . 4_754
N(3) H(2) 3.557 ? . 4_754
N(3) H(11) 2.649 ? . 4_755
N(4) H(2) 3.082 ? . 1_455
N(6) H(5) 3.172 ? . 1_655
N(7) H(5) 2.924 ? . 3_555
N(7) H(6) 2.692 ? . 3_555
N(8) H(8) 2.753 ? . 3_554
N(9) H(3) 3.177 ? . 4_755
N(10) H(5) 3.214 ? . 1_655
N(10) H(9) 3.464 ? . 3_555
N(10) H(10) 3.370 ? . 1_556
N(10) H(11) 3.447 ? . 1_556
C(2) H(4) 3.150 ? . 1_655
C(3) H(4) 3.525 ? . 1_655
C(4) H(11) 3.439 ? . 4_755
C(4) H(12) 3.273 ? . 4_755
C(5) H(2) 3.481 ? . 4_754
C(6) H(1) 3.113 ? . 4_754
C(6) H(2) 3.154 ? . 4_754
C(6) H(11) 3.564 ? . 4_755
C(7) H(2) 3.576 ? . 1_455
C(7) H(2) 3.202 ? . 4_754
C(9) H(1) 3.131 ? . 1_455
C(9) H(12) 3.346 ? . 1_455
C(10) H(1) 3.558 ? . 1_455
C(13) H(9) 3.599 ? . 3_555
C(21) H(5) 3.385 ? . 1_655
C(22) H(3) 3.180 ? . 4_754
C(22) H(4) 3.312 ? . 1_655
C(22) H(5) 2.993 ? . 1_655
C(23) H(3) 3.280 ? . 4_754
C(23) H(4) 2.973 ? . 1_655
C(23) H(5) 2.889 ? . 1_655
C(24) H(5) 3.517 ? . 1_655
C(25) H(2) 3.598 ? . 4_755
C(25) H(3) 2.863 ? . 4_755
C(25) H(11) 3.444 ? . 1_556
C(26) H(5) 3.132 ? . 1_655
C(26) H(9) 2.947 ? . 3_555
C(26) H(10) 2.850 ? . 1_556
C(26) H(11) 3.143 ? . 1_556
H(1) S(1) 3.103 ? . 4_755
H(1) N(3) 2.577 ? . 4_755
H(1) C(6) 3.113 ? . 4_755
H(1) C(9) 3.131 ? . 1_655
H(1) C(10) 3.558 ? . 1_655
H(1) H(3) 3.559 ? . 4_755
H(1) H(4) 2.897 ? . 1_655
H(2) S(3) 3.146 ? . 4_754
H(2) N(3) 3.557 ? . 4_755
H(2) N(4) 3.082 ? . 1_655
H(2) C(5) 3.481 ? . 4_755
H(2) C(6) 3.154 ? . 4_755
H(2) C(7) 3.576 ? . 1_655
H(2) C(7) 3.202 ? . 4_755
H(2) C(25) 3.598 ? . 4_754
H(2) H(4) 3.532 ? . 1_655
H(3) S(3) 3.189 ? . 4_754
H(3) N(9) 3.177 ? . 4_754
H(3) C(22) 3.180 ? . 4_755
H(3) C(23) 3.280 ? . 4_755
H(3) C(25) 2.863 ? . 4_754
H(3) H(1) 3.559 ? . 4_754
H(3) H(11) 2.658 ? . 4_755
H(3) H(12) 2.816 ? . 4_755
H(4) C(2) 3.150 ? . 1_455
H(4) C(3) 3.525 ? . 1_455
H(4) C(22) 3.312 ? . 1_455
H(4) C(23) 2.973 ? . 1_455
H(4) H(1) 2.897 ? . 1_455
H(4) H(2) 3.532 ? . 1_455
H(4) H(11) 3.180 ? . 1_455
H(4) H(12) 2.561 ? . 1_455
H(5) N(6) 3.172 ? . 1_455
H(5) N(7) 2.924 ? . 3_455
H(5) N(10) 3.214 ? . 1_455
H(5) C(21) 3.385 ? . 1_455
H(5) C(22) 2.993 ? . 1_455
H(5) C(23) 2.889 ? . 1_455
H(5) C(24) 3.517 ? . 1_455
H(5) C(26) 3.132 ? . 1_455
H(5) H(9) 3.417 ? . 3_455
H(5) H(11) 3.342 ? . 1_455
H(5) H(12) 3.201 ? . 1_455
H(6) S(2) 3.509 ? . 3_455
H(6) S(4) 3.126 ? . 1_455
H(6) N(7) 2.692 ? . 3_455
H(6) H(9) 3.261 ? . 3_455
H(7) S(2) 3.357 ? . 3_456
H(7) S(4) 3.174 ? . 1_455
H(8) S(2) 3.593 ? . 3_456
H(8) N(8) 2.753 ? . 3_456
H(8) H(10) 3.250 ? . 3_456
H(9) S(4) 2.962 ? . 3_455
H(9) N(10) 3.464 ? . 3_455
H(9) C(13) 3.599 ? . 3_455
H(9) C(26) 2.947 ? . 3_455
H(9) H(5) 3.417 ? . 3_555
H(9) H(6) 3.261 ? . 3_555
H(10) S(4) 2.844 ? . 1_554
H(10) N(10) 3.370 ? . 1_554
H(10) C(26) 2.850 ? . 1_554
H(10) H(8) 3.250 ? . 3_554
H(11) S(4) 3.382 ? . 1_554
H(11) N(3) 2.649 ? . 4_754
H(11) N(10) 3.447 ? . 1_554
H(11) C(4) 3.439 ? . 4_754
H(11) C(6) 3.564 ? . 4_754
H(11) C(25) 3.444 ? . 1_554
H(11) C(26) 3.143 ? . 1_554
H(11) H(3) 2.658 ? . 4_754
H(11) H(4) 3.180 ? . 1_655
H(11) H(5) 3.342 ? . 1_655
H(12) S(3) 3.357 ? . 1_554
H(12) C(4) 3.273 ? . 4_754
H(12) C(9) 3.346 ? . 1_655
H(12) H(3) 2.816 ? . 4_754
H(12) H(4) 2.561 ? . 1_655
H(12) H(5) 3.201 ? . 1_655

loop_
_geom_torsion_atom_site_label_1
_geom_torsion_atom_site_label_2
_geom_torsion_atom_site_label_3
_geom_torsion_atom_site_label_4
_geom_torsion
_geom_torsion_publ_flag
_geom_torsion_site_symmetry_1
_geom_torsion_site_symmetry_2
_geom_torsion_site_symmetry_3
_geom_torsion_site_symmetry_4
N(1) Fe(1) N(2) C(11) -177.8(3) ? . . . .
N(1) Fe(1) N(2) C(12) 2.5(2) ? . . . .
N(2) Fe(1) N(1) C(1) -3.0(2) ? . . . .
N(2) Fe(1) N(1) C(2) 178.4(3) ? . . . .
N(1) Fe(1) N(5) C(13) -47.3(18) ? . . . .
N(1) Fe(1) N(5) C(14) 136.5(16) ? . . . .
N(5) Fe(1) N(1) C(1) -52.3(18) ? . . . .
N(5) Fe(1) N(1) C(2) 129.1(16) ? . . . .
N(1) Fe(1) N(6) C(23) -1.5(3) ? . . . .
N(1) Fe(1) N(6) C(24) -177.0(2) ? . . . .
N(6) Fe(1) N(1) C(1) -94.3(2) ? . . . .
N(6) Fe(1) N(1) C(2) 87.1(3) ? . . . .
N(1) Fe(1) N(9) C(25) -174(6) ? . . . .
N(9) Fe(1) N(1) C(1) 86.6(2) ? . . . .
N(9) Fe(1) N(1) C(2) -92.0(3) ? . . . .
N(1) Fe(1) N(10) C(26) -162(2) ? . . . .
N(10) Fe(1) N(1) C(1) 177.5(2) ? . . . .
N(10) Fe(1) N(1) C(2) -1.1(3) ? . . . .
N(2) Fe(1) N(5) C(13) -96.2(2) ? . . . .
N(2) Fe(1) N(5) C(14) 87.6(3) ? . . . .
N(5) Fe(1) N(2) C(11) -1.1(3) ? . . . .
N(5) Fe(1) N(2) C(12) 179.1(2) ? . . . .
N(2) Fe(1) N(6) C(23) -83.9(3) ? . . . .
N(2) Fe(1) N(6) C(24) 100.5(2) ? . . . .
N(6) Fe(1) N(2) C(11) -83.4(3) ? . . . .
N(6) Fe(1) N(2) C(12) 96.8(2) ? . . . .
N(2) Fe(1) N(9) C(25) -92(6) ? . . . .
N(9) Fe(1) N(2) C(11) 92.0(3) ? . . . .
N(9) Fe(1) N(2) C(12) -87.8(2) ? . . . .
N(2) Fe(1) N(10) C(26) -170(2) ? . . . .
N(10) Fe(1) N(2) C(11) -170.0(19) ? . . . .
N(10) Fe(1) N(2) C(12) 10(2) ? . . . .
N(5) Fe(1) N(6) C(23) -178.5(3) ? . . . .
N(5) Fe(1) N(6) C(24) 5.9(2) ? . . . .
N(6) Fe(1) N(5) C(13) -5.0(2) ? . . . .
N(6) Fe(1) N(5) C(14) 178.7(3) ? . . . .
N(5) Fe(1) N(9) C(25) 3(6) ? . . . .
N(9) Fe(1) N(5) C(13) 173.8(2) ? . . . .
N(9) Fe(1) N(5) C(14) -2.4(3) ? . . . .
N(5) Fe(1) N(10) C(26) 21(2) ? . . . .
N(10) Fe(1) N(5) C(13) 83.1(2) ? . . . .
N(10) Fe(1) N(5) C(14) -93.2(3) ? . . . .
N(6) Fe(1) N(9) C(25) 16(7) ? . . . .
N(9) Fe(1) N(6) C(23) 167.8(15) ? . . . .
N(9) Fe(1) N(6) C(24) -7.8(18) ? . . . .
N(6) Fe(1) N(10) C(26) 103(2) ? . . . .
N(10) Fe(1) N(6) C(23) 92.4(3) ? . . . .
N(10) Fe(1) N(6) C(24) -83.2(2) ? . . . .
N(9) Fe(1) N(10) C(26) -72(2) ? . . . .
N(10) Fe(1) N(9) C(25) 92(6) ? . . . .
N(3) S(1) N(4) C(7) -1.9(3) ? . . . .
N(4) S(1) N(3) C(6) 1.5(3) ? . . . .
N(7) S(2) N(8) C(19) 0.1(3) ? . . . .
N(8) S(2) N(7) C(18) 0.1(2) ? . . . .
Fe(1) N(1) C(1) C(5) -177.5(2) ? . . . .
Fe(1) N(1) C(1) C(12) 3.1(3) ? . . . .
Fe(1) N(1) C(2) C(3) 179.4(3) ? . . . .
C(1) N(1) C(2) C(3) 0.9(6) ? . . . .
C(2) N(1) C(1) C(5) 1.3(5) ? . . . .
C(2) N(1) C(1) C(12) -178.2(3) ? . . . .
Fe(1) N(2) C(11) C(10) 178.8(2) ? . . . .
Fe(1) N(2) C(12) C(1) -1.5(3) ? . . . .
Fe(1) N(2) C(12) C(8) -178.9(2) ? . . . .
C(11) N(2) C(12) C(1) 178.7(3) ? . . . .
C(11) N(2) C(12) C(8) 1.3(5) ? . . . .
C(12) N(2) C(11) C(10) -1.4(5) ? . . . .
S(1) N(3) C(6) C(5) -176.2(3) ? . . . .
S(1) N(3) C(6) C(7) -0.6(4) ? . . . .
S(1) N(4) C(7) C(6) 1.8(4) ? . . . .
S(1) N(4) C(7) C(8) -178.8(3) ? . . . .
Fe(1) N(5) C(13) C(17) -176.8(3) ? . . . .
Fe(1) N(5) C(13) C(24) 3.3(4) ? . . . .
Fe(1) N(5) C(14) C(15) 175.6(3) ? . . . .
C(13) N(5) C(14) C(15) -0.6(6) ? . . . .
C(14) N(5) C(13) C(17) -0.1(4) ? . . . .
C(14) N(5) C(13) C(24) -180.0(2) ? . . . .
Fe(1) N(6) C(23) C(22) -173.2(3) ? . . . .
Fe(1) N(6) C(24) C(13) -5.7(4) ? . . . .
Fe(1) N(6) C(24) C(20) 175.5(3) ? . . . .
C(23) N(6) C(24) C(13) 178.1(3) ? . . . .
C(23) N(6) C(24) C(20) -0.7(5) ? . . . .
C(24) N(6) C(23) C(22) 2.2(5) ? . . . .
S(2) N(7) C(18) C(17) 178.0(3) ? . . . .
S(2) N(7) C(18) C(19) -0.2(4) ? . . . .
S(2) N(8) C(19) C(18) -0.2(4) ? . . . .
S(2) N(8) C(19) C(20) -179.5(3) ? . . . .
Fe(1) N(9) C(25) S(3) 101(12) ? . . . .
Fe(1) N(10) C(26) S(4) 119(16) ? . . . .
N(1) C(1) C(5) C(4) -2.2(5) ? . . . .
N(1) C(1) C(5) C(6) -179.2(3) ? . . . .
N(1) C(1) C(12) N(2) -1.0(4) ? . . . .
N(1) C(1) C(12) C(8) 176.5(3) ? . . . .
C(5) C(1) C(12) N(2) 179.5(3) ? . . . .
C(5) C(1) C(12) C(8) -3.0(5) ? . . . .
C(12) C(1) C(5) C(4) 177.2(3) ? . . . .
C(12) C(1) C(5) C(6) 0.2(4) ? . . . .
N(1) C(2) C(3) C(4) -2.1(6) ? . . . .
C(2) C(3) C(4) C(5) 1.1(6) ? . . . .
C(3) C(4) C(5) C(1) 0.9(5) ? . . . .
C(3) C(4) C(5) C(6) 177.6(3) ? . . . .
C(1) C(5) C(6) N(3) 178.8(3) ? . . . .
C(1) C(5) C(6) C(7) 3.5(5) ? . . . .
C(4) C(5) C(6) N(3) 1.9(6) ? . . . .
C(4) C(5) C(6) C(7) -173.4(3) ? . . . .
N(3) C(6) C(7) N(4) -0.8(5) ? . . . .
N(3) C(6) C(7) C(8) 179.7(3) ? . . . .
C(5) C(6) C(7) N(4) 175.0(3) ? . . . .
C(5) C(6) C(7) C(8) -4.5(5) ? . . . .
N(4) C(7) C(8) C(9) 2.1(6) ? . . . .
N(4) C(7) C(8) C(12) -177.8(3) ? . . . .
C(6) C(7) C(8) C(9) -178.5(3) ? . . . .
C(6) C(7) C(8) C(12) 1.6(5) ? . . . .
C(7) C(8) C(9) C(10) -179.8(3) ? . . . .
C(7) C(8) C(12) N(2) 179.3(3) ? . . . .
C(7) C(8) C(12) C(1) 2.0(5) ? . . . .
C(9) C(8) C(12) N(2) -0.6(5) ? . . . .
C(9) C(8) C(12) C(1) -177.9(3) ? . . . .
C(12) C(8) C(9) C(10) 0.0(5) ? . . . .
C(8) C(9) C(10) C(11) -0.2(4) ? . . . .
C(9) C(10) C(11) N(2) 1.0(6) ? . . . .
N(5) C(13) C(17) C(16) 0.0(5) ? . . . .
N(5) C(13) C(17) C(18) 177.9(3) ? . . . .
N(5) C(13) C(24) N(6) 1.6(5) ? . . . .
N(5) C(13) C(24) C(20) -179.6(3) ? . . . .
C(17) C(13) C(24) N(6) -178.3(3) ? . . . .
C(17) C(13) C(24) C(20) 0.5(6) ? . . . .
C(24) C(13) C(17) C(16) 179.9(2) ? . . . .
C(24) C(13) C(17) C(18) -2.2(5) ? . . . .
N(5) C(14) C(15) C(16) 1.2(7) ? . . . .
C(14) C(15) C(16) C(17) -1.2(7) ? . . . .
C(15) C(16) C(17) C(13) 0.6(6) ? . . . .
C(15) C(16) C(17) C(18) -177.1(4) ? . . . .
C(13) C(17) C(18) N(7) -176.7(4) ? . . . .
C(13) C(17) C(18) C(19) 1.3(6) ? . . . .
C(16) C(17) C(18) N(7) 0.9(7) ? . . . .
C(16) C(17) C(18) C(19) 179.0(4) ? . . . .
N(7) C(18) C(19) N(8) 0.3(5) ? . . . .
N(7) C(18) C(19) C(20) 179.6(4) ? . . . .
C(17) C(18) C(19) N(8) -177.9(4) ? . . . .
C(17) C(18) C(19) C(20) 1.4(7) ? . . . .
N(8) C(19) C(20) C(21) -1.4(7) ? . . . .
N(8) C(19) C(20) C(24) 176.2(4) ? . . . .
C(18) C(19) C(20) C(21) 179.4(4) ? . . . .
C(18) C(19) C(20) C(24) -3.1(6) ? . . . .
C(19) C(20) C(21) C(22) 179.6(4) ? . . . .
C(19) C(20) C(24) N(6) -179.2(3) ? . . . .
C(19) C(20) C(24) C(13) 2.2(5) ? . . . .
C(21) C(20) C(24) N(6) -1.4(6) ? . . . .
C(21) C(20) C(24) C(13) 179.9(3) ? . . . .
C(24) C(20) C(21) C(22) 2.0(6) ? . . . .
C(20) C(21) C(22) C(23) -0.6(6) ? . . . .
C(21) C(22) C(23) N(6) -1.6(6) ? . . . .

loop_
_cod_related_entry_id
_cod_related_entry_database
_cod_related_entry_code
1 ChemSpider 30653617
